data_7704183
loop_
_publ_author_name
'Guo, Zhiqiang'
'Pang, Tengfei'
'Wang, Yakong'
'Zhang, Yongbin'
'Wei, Xuehong'

_publ_section_title
;
 Alkali-metal organomagnesiate complexes as catalysts for highly
 chemoselective crossed-Tishchenko reactions.
;
_journal_issue 19
_journal_name_full 'Dalton transactions (Cambridge, England : 2003)'
_journal_page_first 6418
_journal_page_last 6424
_journal_paper_doi 10.1039/d0dt01114b
_journal_volume 49
_journal_year 2020
_chemical_formula_sum 'C14 H10 Br N O4'
_chemical_formula_weight 336.14
_space_group_crystal_system triclinic
_space_group_IT_number 2
_space_group_name_Hall '-P 1'
_space_group_name_H-M_alt 'P -1'
_atom_sites_solution_hydrogens geom
_audit_creation_method SHELXL-2018/3
_audit_update_record
;
2020-04-20 deposited with the CCDC.	2020-04-23 downloaded from the CCDC.
;
_cell_angle_alpha 76.639(4)
_cell_angle_beta 70.963(4)
_cell_angle_gamma 77.997(3)
_cell_formula_units_Z 2
_cell_length_a 7.1524(7)
_cell_length_b 9.2277(10)
_cell_length_c 10.9410(11)
_cell_measurement_reflns_used 9888
_cell_measurement_temperature 298(2)
_cell_measurement_theta_max 34.75
_cell_measurement_theta_min 3.12
_cell_volume 657.20(12)
_computing_data_collection 'Bruker APEX2'
_computing_molecular_graphics 'Bruker SHELXTL'
_computing_publication_material 'Bruker SHELXTL'
_computing_structure_refinement 'SHELXL-2018/3 (Sheldrick, 2018)'
_computing_structure_solution 'SHELXT 2014/5 (Sheldrick, 2014)'
_diffrn_ambient_temperature 298(2)
_diffrn_measured_fraction_theta_full 0.988
_diffrn_measured_fraction_theta_max 0.988
_diffrn_measurement_device_type 'Bruker APEX-II CCD'
_diffrn_measurement_method '\f and \w scans'
_diffrn_radiation_type MoK\a
_diffrn_radiation_wavelength 0.71073
_diffrn_reflns_av_R_equivalents 0.0277
_diffrn_reflns_av_unetI/netI 0.0158
_diffrn_reflns_Laue_measured_fraction_full 0.988
_diffrn_reflns_Laue_measured_fraction_max 0.988
_diffrn_reflns_limit_h_max 8
_diffrn_reflns_limit_h_min -8
_diffrn_reflns_limit_k_max 10
_diffrn_reflns_limit_k_min -10
_diffrn_reflns_limit_l_max 13
_diffrn_reflns_limit_l_min -13
_diffrn_reflns_number 13798
_diffrn_reflns_point_group_measured_fraction_full 0.988
_diffrn_reflns_point_group_measured_fraction_max 0.988
_diffrn_reflns_theta_full 25.049
_diffrn_reflns_theta_max 25.049
_diffrn_reflns_theta_min 3.117
_exptl_absorpt_coefficient_mu 3.140
_exptl_crystal_colour colorless
_exptl_crystal_density_diffrn 1.699
_exptl_crystal_description block
_exptl_crystal_F_000 336
_exptl_crystal_size_max 0.300
_exptl_crystal_size_mid 0.200
_exptl_crystal_size_min 0.200
_refine_diff_density_max 0.453
_refine_diff_density_min -0.541
_refine_diff_density_rms 0.042
_refine_ls_extinction_coef 0.043(8)
_refine_ls_extinction_expression Fc^*^=kFc[1+0.001xFc^2^\l^3^/sin(2\q)]^-1/4^
_refine_ls_extinction_method 'SHELXL-2018/3 (Sheldrick 2018)'
_refine_ls_goodness_of_fit_ref 1.060
_refine_ls_hydrogen_treatment constr
_refine_ls_matrix_type full
_refine_ls_number_parameters 182
_refine_ls_number_reflns 2293
_refine_ls_number_restraints 0
_refine_ls_restrained_S_all 1.060
_refine_ls_R_factor_all 0.0269
_refine_ls_R_factor_gt 0.0248
_refine_ls_shift/su_max 0.002
_refine_ls_shift/su_mean 0.000
_refine_ls_structure_factor_coef Fsqd
_refine_ls_weighting_details 'w=1/[\s^2^(Fo^2^)+(0.0615P)^2^+0.1550P] where P=(Fo^2^+2Fc^2^)/3'
_refine_ls_weighting_scheme calc
_refine_ls_wR_factor_gt 0.0816
_refine_ls_wR_factor_ref 0.0851
_reflns_Friedel_coverage 0.000
_reflns_number_gt 2155
_reflns_number_total 2293
_reflns_threshold_expression 'I > 2\s(I)'
_cod_data_source_file d0dt01114b2.cif
_cod_data_source_block mo_20190111a_0m
_cod_depositor_comments 'Adding full bibliography for 7704180--7704184.cif.'
_cod_database_code 7704183
_shelx_shelxl_version_number 2018/3
_shelx_space_group_comment
;
The symmetry employed for this shelxl refinement is uniquely defined
by the following loop, which should always be used as a source of
symmetry information in preference to the above space-group names.
They are only intended as comments.
;
_shelx_estimated_absorpt_t_min 0.453
_shelx_estimated_absorpt_t_max 0.572

loop_
_space_group_symop_operation_xyz
'x, y, z'
'-x, -y, -z'

loop_
_atom_site_label
_atom_site_type_symbol
_atom_site_fract_x
_atom_site_fract_y
_atom_site_fract_z
_atom_site_U_iso_or_equiv
_atom_site_adp_type
_atom_site_occupancy
_atom_site_site_symmetry_order
_atom_site_calc_flag
_atom_site_refinement_flags_posn
_atom_site_refinement_flags_adp
_atom_site_refinement_flags_occupancy
_atom_site_disorder_assembly
_atom_site_disorder_group
Br1 Br 0.21565(3) -0.22257(3) 1.00624(2) 0.05679(18) Uani 1 1 d . . . . .
O4 O 0.4598(2) 0.20898(17) 0.77273(17) 0.0470(4) Uani 1 1 d . . . . .
O3 O 0.1690(3) 0.3506(2) 0.7626(2) 0.0691(6) Uani 1 1 d . . . . .
O2 O 0.9958(3) 0.7831(2) 0.4910(2) 0.0688(5) Uani 1 1 d . . . . .
N1 N 0.8183(3) 0.8097(2) 0.4993(2) 0.0502(5) Uani 1 1 d . . . . .
O1 O 0.7393(4) 0.9297(2) 0.4507(2) 0.0773(6) Uani 1 1 d . . . . .
C14 C 0.4853(3) -0.1928(2) 0.9191(2) 0.0381(4) Uani 1 1 d . . . . .
C9 C 0.5289(3) -0.0533(2) 0.84383(19) 0.0366(4) Uani 1 1 d . . . . .
C1 C 0.4672(3) 0.4637(2) 0.68838(19) 0.0377(4) Uani 1 1 d . . . . .
C6 C 0.6678(3) 0.4415(2) 0.6832(2) 0.0417(5) Uani 1 1 d . . . . .
H6 H 0.725259 0.348786 0.719965 0.050 Uiso 1 1 calc R U . . .
C5 C 0.7821(3) 0.5560(3) 0.6239(2) 0.0437(5) Uani 1 1 d . . . . .
H5 H 0.916107 0.542259 0.620453 0.052 Uiso 1 1 calc R U . . .
C7 C 0.3445(3) 0.3380(3) 0.7458(2) 0.0419(5) Uani 1 1 d . . . . .
C13 C 0.6338(4) -0.3123(3) 0.9332(2) 0.0462(5) Uani 1 1 d . . . . .
H13 H 0.600326 -0.403832 0.984756 0.055 Uiso 1 1 calc R U . . .
C12 C 0.8309(4) -0.2957(3) 0.8712(3) 0.0530(6) Uani 1 1 d . . . . .
H12 H 0.931403 -0.375588 0.880963 0.064 Uiso 1 1 calc R U . . .
C4 C 0.6919(4) 0.6914(2) 0.5699(2) 0.0407(5) Uani 1 1 d . . . . .
C2 C 0.3792(3) 0.6026(3) 0.6369(2) 0.0451(5) Uani 1 1 d . . . . .
H2 H 0.243816 0.618367 0.643570 0.054 Uiso 1 1 calc R U . . .
C10 C 0.7288(4) -0.0401(3) 0.7805(2) 0.0444(5) Uani 1 1 d . . . . .
H10 H 0.762994 0.050729 0.727765 0.053 Uiso 1 1 calc R U . . .
C11 C 0.8784(4) -0.1595(3) 0.7942(3) 0.0499(6) Uani 1 1 d . . . . .
H11 H 1.011403 -0.147892 0.751336 0.060 Uiso 1 1 calc R U . . .
C8 C 0.3644(3) 0.0766(3) 0.8340(2) 0.0440(5) Uani 1 1 d . . . . .
H8A H 0.287389 0.059830 0.781519 0.053 Uiso 1 1 calc R U . . .
H8B H 0.275273 0.088062 0.920704 0.053 Uiso 1 1 calc R U . . .
C3 C 0.4927(4) 0.7182(3) 0.5756(2) 0.0473(5) Uani 1 1 d . . . . .
H3 H 0.435811 0.811387 0.539238 0.057 Uiso 1 1 calc R U . . .

loop_
_atom_site_aniso_label
_atom_site_aniso_U_11
_atom_site_aniso_U_22
_atom_site_aniso_U_33
_atom_site_aniso_U_23
_atom_site_aniso_U_13
_atom_site_aniso_U_12
Br1 0.0440(2) 0.0533(2) 0.0707(2) 0.01026(13) -0.01841(13) -0.02281(13)
O4 0.0412(9) 0.0332(8) 0.0601(9) 0.0072(7) -0.0155(7) -0.0077(6)
O3 0.0397(10) 0.0518(11) 0.1010(15) 0.0099(10) -0.0166(10) -0.0073(8)
O2 0.0536(12) 0.0562(12) 0.0844(14) 0.0018(10) -0.0074(10) -0.0181(9)
N1 0.0604(14) 0.0357(11) 0.0488(10) -0.0037(8) -0.0093(9) -0.0095(9)
O1 0.0812(15) 0.0386(11) 0.0994(16) 0.0154(10) -0.0263(13) -0.0121(10)
C14 0.0419(12) 0.0354(11) 0.0415(10) -0.0024(8) -0.0161(9) -0.0136(8)
C9 0.0417(11) 0.0334(10) 0.0358(10) -0.0021(8) -0.0134(8) -0.0091(8)
C1 0.0389(11) 0.0330(11) 0.0359(9) -0.0025(8) -0.0083(8) -0.0020(8)
C6 0.0437(12) 0.0337(11) 0.0438(11) 0.0022(8) -0.0159(9) -0.0019(9)
C5 0.0409(12) 0.0391(12) 0.0479(11) -0.0018(9) -0.0145(9) -0.0035(9)
C7 0.0386(12) 0.0387(12) 0.0421(11) -0.0002(9) -0.0093(9) -0.0037(9)
C13 0.0547(14) 0.0329(11) 0.0535(12) -0.0018(9) -0.0199(11) -0.0114(10)
C12 0.0495(14) 0.0410(13) 0.0683(15) -0.0141(11) -0.0192(12) 0.0021(10)
C4 0.0475(13) 0.0313(11) 0.0389(10) -0.0039(8) -0.0082(9) -0.0058(9)
C2 0.0376(12) 0.0381(12) 0.0533(12) -0.0042(9) -0.0126(9) 0.0028(9)
C10 0.0436(13) 0.0398(12) 0.0463(12) -0.0043(9) -0.0072(10) -0.0116(9)
C11 0.0376(12) 0.0488(14) 0.0603(14) -0.0144(11) -0.0068(10) -0.0069(10)
C8 0.0413(12) 0.0360(11) 0.0519(12) 0.0061(9) -0.0150(10) -0.0128(9)
C3 0.0516(14) 0.0304(11) 0.0511(12) -0.0003(9) -0.0139(10) 0.0037(9)

loop_
_atom_type_symbol
_atom_type_description
_atom_type_scat_dispersion_real
_atom_type_scat_dispersion_imag
_atom_type_scat_source
C C 0.0033 0.0016 'International Tables Vol C Tables 4.2.6.8 and 6.1.1.4'
H H 0.0000 0.0000 'International Tables Vol C Tables 4.2.6.8 and 6.1.1.4'
Br Br -0.2901 2.4595 'International Tables Vol C Tables 4.2.6.8 and 6.1.1.4'
N N 0.0061 0.0033 'International Tables Vol C Tables 4.2.6.8 and 6.1.1.4'
O O 0.0106 0.0060 'International Tables Vol C Tables 4.2.6.8 and 6.1.1.4'

loop_
_geom_angle_atom_site_label_1
_geom_angle_atom_site_label_2
_geom_angle_atom_site_label_3
_geom_angle
_geom_angle_site_symmetry_1
_geom_angle_site_symmetry_3
_geom_angle_publ_flag
C7 O4 C8 117.84(18) . . ?
O2 N1 O1 123.2(2) . . ?
O2 N1 C4 118.9(2) . . ?
O1 N1 C4 117.9(2) . . ?
C13 C14 C9 121.9(2) . . ?
C13 C14 Br1 118.10(17) . . ?
C9 C14 Br1 120.03(17) . . ?
C14 C9 C10 117.1(2) . . ?
C14 C9 C8 120.7(2) . . ?
C10 C9 C8 122.19(19) . . ?
C2 C1 C6 120.1(2) . . ?
C2 C1 C7 118.9(2) . . ?
C6 C1 C7 120.98(19) . . ?
C5 C6 C1 120.4(2) . . ?
C4 C5 C6 118.1(2) . . ?
O3 C7 O4 124.6(2) . . ?
O3 C7 C1 125.0(2) . . ?
O4 C7 C1 110.37(19) . . ?
C12 C13 C14 120.0(2) . . ?
C13 C12 C11 119.4(2) . . ?
C3 C4 C5 123.0(2) . . ?
C3 C4 N1 119.4(2) . . ?
C5 C4 N1 117.6(2) . . ?
C3 C2 C1 120.1(2) . . ?
C11 C10 C9 121.3(2) . . ?
C12 C11 C10 120.3(2) . . ?
O4 C8 C9 106.67(18) . . ?
C4 C3 C2 118.2(2) . . ?

loop_
_geom_bond_atom_site_label_1
_geom_bond_atom_site_label_2
_geom_bond_distance
_geom_bond_site_symmetry_2
_geom_bond_publ_flag
Br1 C14 1.899(2) . ?
O4 C7 1.332(3) . ?
O4 C8 1.441(3) . ?
O3 C7 1.193(3) . ?
O2 N1 1.219(3) . ?
N1 O1 1.221(3) . ?
N1 C4 1.473(3) . ?
C14 C13 1.381(3) . ?
C14 C9 1.393(3) . ?
C9 C10 1.388(3) . ?
C9 C8 1.506(3) . ?
C1 C2 1.385(3) . ?
C1 C6 1.390(3) . ?
C1 C7 1.495(3) . ?
C6 C5 1.380(3) . ?
C5 C4 1.378(3) . ?
C13 C12 1.375(4) . ?
C12 C11 1.381(4) . ?
C4 C3 1.378(3) . ?
C2 C3 1.386(4) . ?
C10 C11 1.385(4) . ?
